data_7057934
loop_
_publ_author_name
'Yue, Guizhou'
'Wu, Yao'
'Dou, Zhengjie'
'Chen, Huabao'
'Yin, Zhongqiong'
'Song, Xu'
'He, ChangLiang'
'Wang, Xianxiang'
'Feng, Juhua'
'Zhang, Zuming'
'Zou, Ping'
'Lu, Cuifen'

_publ_section_title
;
 Synthesis of spiropyrrolidine oxindoles via Ag-catalyzed stereo- and
 regioselective 1,3-dipolar cycloaddition of indole-based azomethine
 ylides with chalcones
;
_journal_issue 24
_journal_name_full 'New Journal of Chemistry'
_journal_page_first 20024
_journal_paper_doi 10.1039/C8NJ04492A
_journal_volume 42
_journal_year 2018
_chemical_formula_moiety 'C26 H22 N2 O4, C2 H6 O'
_chemical_formula_sum 'C28 H28 N2 O5'
_chemical_formula_weight 472.52
_space_group_crystal_system triclinic
_space_group_IT_number 2
_space_group_name_Hall '-P 1'
_space_group_name_H-M_alt 'P -1'
_symmetry_space_group_name_Hall '-P 1'
_symmetry_space_group_name_H-M 'P -1'
_atom_sites_solution_hydrogens geom
_atom_sites_solution_primary direct
_atom_sites_solution_secondary difmap
_audit_creation_date 2016-12-28
_audit_creation_method
;
Olex2 1.2-beta
(compiled 2016.02.19 svn.r3266 for OlexSys, GUI svn.r5155)
;
_audit_update_record
;
2018-09-03 deposited with the CCDC.
2018-11-07 downloaded from the CCDC.
;
_cell_angle_alpha 96.327(5)
_cell_angle_beta 103.909(6)
_cell_angle_gamma 106.988(6)
_cell_formula_units_Z 2
_cell_length_a 8.7731(6)
_cell_length_b 12.3585(8)
_cell_length_c 12.5316(9)
_cell_measurement_reflns_used 3072
_cell_measurement_temperature 293(2)
_cell_measurement_theta_max 27.0650
_cell_measurement_theta_min 3.5150
_cell_volume 1237.26(16)
_computing_cell_refinement
;
CrysAlisPro, Agilent Technologies,
Version 1.171.37.35 (release 13-08-2014 CrysAlis171 .NET)
(compiled Aug 13 2014,18:06:01)
;
_computing_data_collection
;
CrysAlisPro, Agilent Technologies,
Version 1.171.37.35 (release 13-08-2014 CrysAlis171 .NET)
(compiled Aug 13 2014,18:06:01)
;
_computing_data_reduction
;
CrysAlisPro, Agilent Technologies,
Version 1.171.37.35 (release 13-08-2014 CrysAlis171 .NET)
(compiled Aug 13 2014,18:06:01)
;
_computing_molecular_graphics 'Olex2 (Dolomanov et al., 2009)'
_computing_publication_material 'Olex2 (Dolomanov et al., 2009)'
_computing_structure_refinement 'ShelXL (Sheldrick, 2015)'
_computing_structure_solution 'ShelXS (Sheldrick, 2008)'
_diffrn_ambient_temperature 293.15
_diffrn_detector 'CCD plate'
_diffrn_detector_area_resol_mean 16.0874
_diffrn_detector_type Eos
_diffrn_measured_fraction_theta_full 0.997
_diffrn_measured_fraction_theta_max 0.997
_diffrn_measurement_details
;
#__ type_ start__ end____ width___ exp.time_
  1 omega  -83.00   12.00   1.0000    1.5000
omega____ theta____ kappa____ phi______ frames
    -      -15.1231  -77.0000  -90.0000 95

#__ type_ start__ end____ width___ exp.time_
  2 omega  -42.00   52.00   1.0000    1.5000
omega____ theta____ kappa____ phi______ frames
    -      -15.1231   77.0000   30.0000 94

#__ type_ start__ end____ width___ exp.time_
  3 omega  -25.00   24.00   1.0000    1.5000
omega____ theta____ kappa____ phi______ frames
    -      -15.1231  -99.0000  150.0000 49

#__ type_ start__ end____ width___ exp.time_
  4 omega  -87.00  -62.00   1.0000    1.5000
omega____ theta____ kappa____ phi______ frames
    -      -15.1231 -178.0000   60.0000 25

#__ type_ start__ end____ width___ exp.time_
  5 omega  -52.00  -21.00   1.0000    1.5000
omega____ theta____ kappa____ phi______ frames
    -       16.8419  -38.0000    0.0000 31

#__ type_ start__ end____ width___ exp.time_
  6 omega    0.00   83.00   1.0000    1.5000
omega____ theta____ kappa____ phi______ frames
    -       16.8419   38.0000 -180.0000 83
;
_diffrn_measurement_device 'four-circle diffractometer'
_diffrn_measurement_device_type 'Xcalibur, Eos'
_diffrn_measurement_method '\w scans'
_diffrn_orient_matrix_UB_11 -0.0113288000
_diffrn_orient_matrix_UB_12 0.0545911000
_diffrn_orient_matrix_UB_13 0.0010187000
_diffrn_orient_matrix_UB_21 -0.0561774000
_diffrn_orient_matrix_UB_22 -0.0152437000
_diffrn_orient_matrix_UB_23 0.0324770000
_diffrn_orient_matrix_UB_31 0.0671024000
_diffrn_orient_matrix_UB_32 0.0230279000
_diffrn_orient_matrix_UB_33 0.0497774000
_diffrn_radiation_monochromator graphite
_diffrn_radiation_probe x-ray
_diffrn_radiation_type MoK\a
_diffrn_radiation_wavelength 0.71073
_diffrn_reflns_av_R_equivalents 0.0227
_diffrn_reflns_av_unetI/netI 0.0439
_diffrn_reflns_limit_h_max 9
_diffrn_reflns_limit_h_min -10
_diffrn_reflns_limit_k_max 14
_diffrn_reflns_limit_k_min -14
_diffrn_reflns_limit_l_max 14
_diffrn_reflns_limit_l_min -14
_diffrn_reflns_number 9081
_diffrn_reflns_theta_full 25.00
_diffrn_reflns_theta_max 25.00
_diffrn_reflns_theta_min 3.29
_diffrn_source 'Enhance (Mo) X-ray Source'
_exptl_absorpt_coefficient_mu 0.087
_exptl_absorpt_correction_T_max 1.00000
_exptl_absorpt_correction_T_min 0.62024
_exptl_absorpt_correction_type multi-scan
_exptl_absorpt_process_details
;
CrysAlisPro, Agilent Technologies,
Version 1.171.37.35 (release 13-08-2014 CrysAlis171 .NET)
(compiled Aug 13 2014,18:06:01)
Empirical absorption correction using spherical harmonics,
 implemented in SCALE3 ABSPACK scaling algorithm.
;
_exptl_crystal_density_diffrn 1.268
_exptl_crystal_density_method 'not measured'
_exptl_crystal_F_000 500
_exptl_crystal_size_max 0.3
_exptl_crystal_size_mid 0.2
_exptl_crystal_size_min 0.2
_refine_diff_density_max 0.180
_refine_diff_density_min -0.209
_refine_diff_density_rms 0.045
_refine_ls_extinction_method none
_refine_ls_goodness_of_fit_ref 1.076
_refine_ls_hydrogen_treatment mixed
_refine_ls_matrix_type full
_refine_ls_number_parameters 323
_refine_ls_number_reflns 4342
_refine_ls_number_restraints 0
_refine_ls_restrained_S_all 1.076
_refine_ls_R_factor_all 0.0695
_refine_ls_R_factor_gt 0.0495
_refine_ls_shift/su_max 0.000
_refine_ls_shift/su_mean 0.000
_refine_ls_structure_factor_coef Fsqd
_refine_ls_weighting_details 'calc w=1/[\s^2^(Fo^2^)+(0.0655P)^2^+0.0303P] where P=(Fo^2^+2Fc^2^)/3'
_refine_ls_weighting_scheme calc
_refine_ls_wR_factor_gt 0.1189
_refine_ls_wR_factor_ref 0.1301
_reflns_number_gt 3263
_reflns_number_total 4342
_reflns_threshold_expression >2sigma(I)
_cod_data_source_file c8nj04492a2.cif
_cod_data_source_block 161228_s1_lgz_m
_cod_depositor_comments 'Adding full bibliography for 7057934.cif.'
_cod_original_cell_volume 1237.27(14)
_cod_database_code 7057934
_chemical_oxdiff_formula c12h12n2o3
_reflns_odcompleteness_completeness 99.84
_reflns_odcompleteness_iscentric 1
_reflns_odcompleteness_theta 26.32
_olex2_refinement_description
;
1. Fixed Uiso
 At 1.2 times of:
  All C(H) groups, All C(H,H) groups, All N(H) groups
 At 1.5 times of:
  All C(H,H,H) groups, All O(H) groups
2.a Ternary CH refined with riding coordinates:
 C22(H22), C23(H23), C24(H24)
2.b Secondary CH2 refined with riding coordinates:
 C27(H27A,H27B)
2.c Aromatic/amide H refined with riding coordinates:
 N1(H1), C1(H1A), C2(H2A), C3(H3), C4(H4), C6(H6), C9(H9), C10(H10), C11(H11),
 C12(H12), C13(H13), C16(H16), C17(H17), C18(H18), C19(H19)
2.d Idealised Me refined as rotating group:
 C26(H26A,H26B,H26C), C28(H28A,H28B,H28C)
2.e Idealised tetrahedral OH refined as rotating group:
 O5(H5)
;
_olex2_submission_special_instructions 'No special instructions were received'

loop_
_space_group_symop_id
_space_group_symop_operation_xyz
1 'x, y, z'
2 '-x, -y, -z'

loop_
_atom_site_label
_atom_site_type_symbol
_atom_site_fract_x
_atom_site_fract_y
_atom_site_fract_z
_atom_site_U_iso_or_equiv
_atom_site_adp_type
_atom_site_occupancy
_atom_site_calc_flag
_atom_site_refinement_flags_posn
O1 O 0.92463(17) 0.46117(12) 0.13919(12) 0.0606(4) Uani 1 d .
O2 O 0.84896(19) 0.55570(12) 0.26699(14) 0.0685(4) Uani 1 d .
O3 O 0.19840(15) 0.30873(11) 0.06588(11) 0.0509(4) Uani 1 d .
O4 O 0.54230(17) 0.09615(12) 0.30525(11) 0.0538(4) Uani 1 d .
N1 N 0.39863(19) 0.16772(13) 0.40947(12) 0.0443(4) Uani 1 d .
H1 H 0.3830 0.1158 0.4499 0.053 Uiso 1 calc R
N2 N 0.66200(19) 0.35014(16) 0.30455(13) 0.0426(4) Uani 1 d .
H2 H 0.669(3) 0.4152(19) 0.3336(19) 0.062(8) Uiso 1 d .
C1 C 0.0063(3) -0.05690(18) 0.15814(18) 0.0609(6) Uani 1 d .
H1A H 0.0146 -0.1304 0.1565 0.073 Uiso 1 calc R
C2 C -0.1265(3) -0.0344(2) 0.1830(2) 0.0720(7) Uani 1 d .
H2A H -0.2077 -0.0926 0.1990 0.086 Uiso 1 calc R
C3 C -0.1405(3) 0.0727(2) 0.1844(2) 0.0766(7) Uani 1 d .
H3 H -0.2303 0.0876 0.2022 0.092 Uiso 1 calc R
C4 C -0.0225(3) 0.15837(19) 0.15968(18) 0.0578(6) Uani 1 d .
H4 H -0.0342 0.2307 0.1591 0.069 Uiso 1 calc R
C5 C 0.1133(2) 0.13847(15) 0.13558(14) 0.0370(4) Uani 1 d .
C6 C 0.1286(2) 0.03003(16) 0.13549(16) 0.0473(5) Uani 1 d .
H6 H 0.2202 0.0156 0.1203 0.057 Uiso 1 calc R
C7 C 0.2386(2) 0.23515(14) 0.11055(14) 0.0340(4) Uani 1 d .
C8 C 0.5331(2) 0.29925(14) -0.01168(14) 0.0337(4) Uani 1 d .
C9 C 0.4526(2) 0.34672(14) -0.09359(14) 0.0418(5) Uani 1 d .
H9 H 0.4046 0.4006 -0.0731 0.050 Uiso 1 calc R
C10 C 0.4423(3) 0.31566(17) -0.20486(16) 0.0511(5) Uani 1 d .
H10 H 0.3875 0.3485 -0.2584 0.061 Uiso 1 calc R
C11 C 0.5121(3) 0.23715(18) -0.23669(16) 0.0542(6) Uani 1 d .
H11 H 0.5065 0.2172 -0.3116 0.065 Uiso 1 calc R
C12 C 0.5908(3) 0.18766(19) -0.15770(17) 0.0571(6) Uani 1 d .
H12 H 0.6373 0.1332 -0.1792 0.069 Uiso 1 calc R
C13 C 0.6009(2) 0.21887(16) -0.04590(16) 0.0473(5) Uani 1 d .
H13 H 0.6545 0.1849 0.0071 0.057 Uiso 1 calc R
C14 C 0.3904(2) 0.33034(15) 0.34187(14) 0.0373(4) Uani 1 d .
C15 C 0.3409(2) 0.26206(16) 0.41637(14) 0.0402(4) Uani 1 d .
C16 C 0.2462(3) 0.28751(19) 0.48202(16) 0.0545(5) Uani 1 d .
H16 H 0.2129 0.2405 0.5310 0.065 Uiso 1 calc R
C17 C 0.2025(3) 0.3851(2) 0.47268(18) 0.0662(6) Uani 1 d .
H17 H 0.1373 0.4037 0.5154 0.079 Uiso 1 calc R
C18 C 0.2534(3) 0.4556(2) 0.40128(19) 0.0649(6) Uani 1 d .
H18 H 0.2242 0.5219 0.3975 0.078 Uiso 1 calc R
C19 C 0.3477(3) 0.42844(16) 0.33499(17) 0.0516(5) Uani 1 d .
H19 H 0.3816 0.4759 0.2865 0.062 Uiso 1 calc R
C20 C 0.4814(2) 0.16830(16) 0.33203(15) 0.0396(4) Uani 1 d .
C21 C 0.4875(2) 0.27717(14) 0.28136(13) 0.0343(4) Uani 1 d .
C22 C 0.4187(2) 0.24289(14) 0.15021(13) 0.0314(4) Uani 1 d .
H22 H 0.4274 0.1673 0.1263 0.038 Uiso 1 calc R
C23 C 0.5393(2) 0.33360(13) 0.10878(13) 0.0311(4) Uani 1 d .
H23 H 0.5102 0.4043 0.1160 0.037 Uiso 1 calc R
C24 C 0.7040(2) 0.35459(14) 0.19915(13) 0.0344(4) Uani 1 d .
H24 H 0.7485 0.2924 0.1833 0.041 Uiso 1 calc R
C25 C 0.8331(2) 0.46903(16) 0.20721(15) 0.0384(4) Uani 1 d .
C26 C 1.0511(3) 0.5676(2) 0.1387(2) 0.0805(8) Uani 1 d .
H26A H 0.9989 0.6167 0.1012 0.121 Uiso 1 calc GR
H26B H 1.1259 0.5502 0.1002 0.121 Uiso 1 calc GR
H26C H 1.1121 0.6062 0.2145 0.121 Uiso 1 calc GR
O5 O 0.70055(19) -0.00405(11) 0.46397(12) 0.0647(5) Uani 1 d .
H5 H 0.6395 0.0203 0.4198 0.097 Uiso 1 calc GR
C27 C 0.8513(3) 0.0860(2) 0.5189(2) 0.0740(7) Uani 1 d .
H27A H 0.9057 0.1129 0.4633 0.089 Uiso 1 calc R
H27B H 0.9239 0.0557 0.5690 0.089 Uiso 1 calc R
C28 C 0.8306(4) 0.1832(3) 0.5826(3) 0.1071(11) Uani 1 d .
H28A H 0.7806 0.2245 0.5321 0.161 Uiso 1 calc GR
H28B H 0.9373 0.2336 0.6291 0.161 Uiso 1 calc GR
H28C H 0.7603 0.1559 0.6287 0.161 Uiso 1 calc GR

loop_
_atom_site_aniso_label
_atom_site_aniso_U_11
_atom_site_aniso_U_22
_atom_site_aniso_U_33
_atom_site_aniso_U_23
_atom_site_aniso_U_13
_atom_site_aniso_U_12
O1 0.0544(9) 0.0578(9) 0.0570(9) -0.0035(7) 0.0330(7) -0.0086(7)
O2 0.0709(11) 0.0446(9) 0.0815(11) -0.0082(8) 0.0397(9) -0.0004(7)
O3 0.0445(8) 0.0576(8) 0.0617(9) 0.0297(7) 0.0170(6) 0.0252(7)
O4 0.0658(10) 0.0554(8) 0.0517(8) 0.0229(7) 0.0174(7) 0.0323(7)
N1 0.0504(10) 0.0464(9) 0.0391(9) 0.0223(7) 0.0166(7) 0.0123(8)
N2 0.0375(9) 0.0500(11) 0.0347(9) 0.0093(8) 0.0116(7) 0.0046(8)
C1 0.0528(14) 0.0478(12) 0.0660(14) 0.0188(11) 0.0051(11) -0.0002(10)
C2 0.0451(14) 0.0816(18) 0.0782(17) 0.0348(14) 0.0175(12) -0.0022(12)
C3 0.0487(15) 0.0892(19) 0.100(2) 0.0343(16) 0.0378(14) 0.0163(13)
C4 0.0433(13) 0.0652(14) 0.0751(15) 0.0250(12) 0.0281(11) 0.0194(10)
C5 0.0294(10) 0.0452(10) 0.0335(9) 0.0093(8) 0.0062(7) 0.0096(8)
C6 0.0392(11) 0.0453(11) 0.0522(12) 0.0118(9) 0.0087(9) 0.0088(9)
C7 0.0351(10) 0.0395(10) 0.0303(9) 0.0083(8) 0.0113(7) 0.0142(8)
C8 0.0337(10) 0.0307(9) 0.0340(9) 0.0083(7) 0.0124(7) 0.0038(7)
C9 0.0542(12) 0.0337(9) 0.0370(10) 0.0100(8) 0.0128(9) 0.0130(9)
C10 0.0627(14) 0.0485(12) 0.0361(11) 0.0122(9) 0.0107(9) 0.0109(10)
C11 0.0564(14) 0.0618(13) 0.0342(10) 0.0019(10) 0.0161(10) 0.0046(11)
C12 0.0602(14) 0.0630(13) 0.0503(13) -0.0036(11) 0.0200(10) 0.0256(11)
C13 0.0495(12) 0.0540(12) 0.0425(11) 0.0085(9) 0.0126(9) 0.0239(10)
C14 0.0373(10) 0.0396(10) 0.0325(9) 0.0070(8) 0.0119(8) 0.0072(8)
C15 0.0366(11) 0.0478(11) 0.0288(9) 0.0068(8) 0.0091(8) 0.0033(8)
C16 0.0515(13) 0.0695(14) 0.0381(11) 0.0074(10) 0.0205(10) 0.0082(11)
C17 0.0648(16) 0.0857(17) 0.0490(13) -0.0036(12) 0.0254(11) 0.0248(13)
C18 0.0772(17) 0.0645(14) 0.0622(14) 0.0008(12) 0.0274(13) 0.0349(13)
C19 0.0648(14) 0.0451(11) 0.0492(12) 0.0096(10) 0.0228(10) 0.0190(10)
C20 0.0379(11) 0.0457(11) 0.0337(10) 0.0134(9) 0.0069(8) 0.0124(9)
C21 0.0338(10) 0.0381(9) 0.0315(9) 0.0117(8) 0.0116(8) 0.0090(8)
C22 0.0326(10) 0.0323(9) 0.0312(9) 0.0094(7) 0.0109(7) 0.0111(7)
C23 0.0330(10) 0.0308(9) 0.0317(9) 0.0104(7) 0.0122(7) 0.0098(7)
C24 0.0351(10) 0.0361(9) 0.0342(9) 0.0091(8) 0.0136(8) 0.0112(8)
C25 0.0350(10) 0.0431(11) 0.0352(10) 0.0070(9) 0.0123(8) 0.0083(8)
C26 0.0654(16) 0.0789(17) 0.0712(16) 0.0040(13) 0.0350(13) -0.0233(13)
O5 0.0684(10) 0.0508(8) 0.0592(9) 0.0267(7) 0.0023(8) 0.0039(7)
C27 0.0595(16) 0.0819(17) 0.0702(16) 0.0101(14) 0.0123(13) 0.0150(14)
C28 0.100(2) 0.095(2) 0.095(2) -0.0224(18) 0.0030(18) 0.0225(18)

loop_
_atom_type_symbol
_atom_type_description
_atom_type_scat_dispersion_real
_atom_type_scat_dispersion_imag
_atom_type_scat_source
C C 0.0033 0.0016 'International Tables Vol C Tables 4.2.6.8 and 6.1.1.4'
H H 0.0000 0.0000 'International Tables Vol C Tables 4.2.6.8 and 6.1.1.4'
N N 0.0061 0.0033 'International Tables Vol C Tables 4.2.6.8 and 6.1.1.4'
O O 0.0106 0.0060 'International Tables Vol C Tables 4.2.6.8 and 6.1.1.4'

loop_
_geom_angle_atom_site_label_1
_geom_angle_atom_site_label_2
_geom_angle_atom_site_label_3
_geom_angle
C25 O1 C26 116.10(17)
C15 N1 H1 124.1
C20 N1 H1 124.1
C20 N1 C15 111.73(14)
C21 N2 H2 106.9(16)
C24 N2 H2 109.4(16)
C24 N2 C21 109.03(13)
C2 C1 H1A 120.0
C2 C1 C6 120.0(2)
C6 C1 H1A 120.0
C1 C2 H2A 119.8
C3 C2 C1 120.4(2)
C3 C2 H2A 119.8
C2 C3 H3 119.9
C2 C3 C4 120.1(2)
C4 C3 H3 119.9
C3 C4 H4 119.7
C3 C4 C5 120.7(2)
C5 C4 H4 119.7
C4 C5 C6 119.20(17)
C4 C5 C7 118.38(16)
C6 C5 C7 122.43(17)
C1 C6 H6 120.2
C5 C6 C1 119.6(2)
C5 C6 H6 120.2
O3 C7 C5 121.09(15)
O3 C7 C22 121.21(15)
C5 C7 C22 117.56(13)
C9 C8 C23 119.90(16)
C13 C8 C9 117.42(17)
C13 C8 C23 122.66(15)
C8 C9 H9 119.3
C10 C9 C8 121.33(18)
C10 C9 H9 119.3
C9 C10 H10 119.9
C11 C10 C9 120.28(18)
C11 C10 H10 119.9
C10 C11 H11 120.2
C10 C11 C12 119.70(19)
C12 C11 H11 120.2
C11 C12 H12 120.0
C11 C12 C13 119.96(19)
C13 C12 H12 120.0
C8 C13 C12 121.30(17)
C8 C13 H13 119.4
C12 C13 H13 119.4
C15 C14 C21 108.74(15)
C19 C14 C15 119.39(18)
C19 C14 C21 131.87(16)
C14 C15 N1 109.48(16)
C16 C15 N1 128.36(17)
C16 C15 C14 122.14(18)
C15 C16 H16 121.2
C15 C16 C17 117.61(19)
C17 C16 H16 121.2
C16 C17 H17 119.4
C16 C17 C18 121.3(2)
C18 C17 H17 119.4
C17 C18 H18 119.7
C17 C18 C19 120.5(2)
C19 C18 H18 119.7
C14 C19 C18 119.04(18)
C14 C19 H19 120.5
C18 C19 H19 120.5
O4 C20 N1 126.80(17)
O4 C20 C21 125.00(18)
N1 C20 C21 108.20(16)
N2 C21 C14 113.36(15)
N2 C21 C20 109.18(13)
N2 C21 C22 105.36(13)
C14 C21 C20 101.82(14)
C14 C21 C22 117.00(13)
C20 C21 C22 110.00(13)
C7 C22 C21 111.34(14)
C7 C22 H22 108.6
C7 C22 C23 115.33(13)
C21 C22 H22 108.6
C23 C22 C21 104.20(13)
C23 C22 H22 108.6
C8 C23 C22 114.02(13)
C8 C23 H23 107.9
C8 C23 C24 117.75(14)
C22 C23 H23 107.9
C22 C23 C24 100.90(12)
C24 C23 H23 107.9
N2 C24 C23 105.78(14)
N2 C24 H24 109.3
N2 C24 C25 109.90(14)
C23 C24 H24 109.3
C25 C24 C23 113.16(13)
C25 C24 H24 109.3
O1 C25 C24 111.64(16)
O2 C25 O1 124.41(18)
O2 C25 C24 123.95(18)
O1 C26 H26A 109.5
O1 C26 H26B 109.5
O1 C26 H26C 109.5
H26A C26 H26B 109.5
H26A C26 H26C 109.5
H26B C26 H26C 109.5
C27 O5 H5 109.5
O5 C27 H27A 108.8
O5 C27 H27B 108.8
O5 C27 C28 113.9(2)
H27A C27 H27B 107.7
C28 C27 H27A 108.8
C28 C27 H27B 108.8
C27 C28 H28A 109.5
C27 C28 H28B 109.5
C27 C28 H28C 109.5
H28A C28 H28B 109.5
H28A C28 H28C 109.5
H28B C28 H28C 109.5

loop_
_geom_bond_atom_site_label_1
_geom_bond_atom_site_label_2
_geom_bond_distance
O1 C25 1.318(2)
O1 C26 1.454(2)
O2 C25 1.189(2)
O3 C7 1.2122(18)
O4 C20 1.222(2)
N1 H1 0.8600
N1 C15 1.403(2)
N1 C20 1.344(2)
N2 H2 0.82(2)
N2 C21 1.471(2)
N2 C24 1.457(2)
C1 H1A 0.9300
C1 C2 1.370(3)
C1 C6 1.387(3)
C2 H2A 0.9300
C2 C3 1.363(3)
C3 H3 0.9300
C3 C4 1.370(3)
C4 H4 0.9300
C4 C5 1.378(3)
C5 C6 1.385(2)
C5 C7 1.489(2)
C6 H6 0.9300
C7 C22 1.509(2)
C8 C9 1.387(2)
C8 C13 1.378(2)
C8 C23 1.506(2)
C9 H9 0.9300
C9 C10 1.379(3)
C10 H10 0.9300
C10 C11 1.362(3)
C11 H11 0.9300
C11 C12 1.372(3)
C12 H12 0.9300
C12 C13 1.386(3)
C13 H13 0.9300
C14 C15 1.388(2)
C14 C19 1.375(2)
C14 C21 1.503(2)
C15 C16 1.375(3)
C16 H16 0.9300
C16 C17 1.376(3)
C17 H17 0.9300
C17 C18 1.377(3)
C18 H18 0.9300
C18 C19 1.385(3)
C19 H19 0.9300
C20 C21 1.542(2)
C21 C22 1.570(2)
C22 H22 0.9800
C22 C23 1.531(2)
C23 H23 0.9800
C23 C24 1.539(2)
C24 H24 0.9800
C24 C25 1.507(2)
C26 H26A 0.9600
C26 H26B 0.9600
C26 H26C 0.9600
O5 H5 0.8200
O5 C27 1.412(3)
C27 H27A 0.9700
C27 H27B 0.9700
C27 C28 1.448(3)
C28 H28A 0.9600
C28 H28B 0.9600
C28 H28C 0.9600

loop_
_geom_torsion_atom_site_label_1
_geom_torsion_atom_site_label_2
_geom_torsion_atom_site_label_3
_geom_torsion_atom_site_label_4
_geom_torsion
O3 C7 C22 C21 106.22(18)
O3 C7 C22 C23 -12.2(2)
O4 C20 C21 N2 -61.6(2)
O4 C20 C21 C14 178.29(17)
O4 C20 C21 C22 53.6(2)
N1 C15 C16 C17 -178.96(17)
N1 C20 C21 N2 118.32(16)
N1 C20 C21 C14 -1.79(17)
N1 C20 C21 C22 -126.52(15)
N2 C21 C22 C7 -144.91(14)
N2 C21 C22 C23 -19.98(16)
N2 C24 C25 O1 152.97(15)
N2 C24 C25 O2 -27.6(2)
C1 C2 C3 C4 0.8(4)
C2 C1 C6 C5 -1.5(3)
C2 C3 C4 C5 -1.5(4)
C3 C4 C5 C6 0.7(3)
C3 C4 C5 C7 -179.3(2)
C4 C5 C6 C1 0.8(3)
C4 C5 C7 O3 -31.2(2)
C4 C5 C7 C22 144.54(17)
C5 C7 C22 C21 -69.48(19)
C5 C7 C22 C23 172.08(14)
C6 C1 C2 C3 0.7(3)
C6 C5 C7 O3 148.85(18)
C6 C5 C7 C22 -35.4(2)
C7 C5 C6 C1 -179.20(16)
C7 C22 C23 C8 -75.93(18)
C7 C22 C23 C24 156.84(14)
C8 C9 C10 C11 -0.2(3)
C8 C23 C24 N2 -162.65(14)
C8 C23 C24 C25 76.97(19)
C9 C8 C13 C12 0.7(3)
C9 C8 C23 C22 103.65(18)
C9 C8 C23 C24 -138.42(16)
C9 C10 C11 C12 1.0(3)
C10 C11 C12 C13 -0.9(3)
C11 C12 C13 C8 0.0(3)
C13 C8 C9 C10 -0.7(3)
C13 C8 C23 C22 -74.5(2)
C13 C8 C23 C24 43.4(2)
C14 C15 C16 C17 -0.7(3)
C14 C21 C22 C7 -17.94(19)
C14 C21 C22 C23 106.99(16)
C15 N1 C20 O4 -178.09(17)
C15 N1 C20 C21 1.99(19)
C15 C14 C19 C18 -1.2(3)
C15 C14 C21 N2 -116.14(15)
C15 C14 C21 C20 0.99(17)
C15 C14 C21 C22 120.91(15)
C15 C16 C17 C18 -0.8(3)
C16 C17 C18 C19 1.3(3)
C17 C18 C19 C14 -0.3(3)
C19 C14 C15 N1 -179.72(16)
C19 C14 C15 C16 1.7(3)
C19 C14 C21 N2 63.6(2)
C19 C14 C21 C20 -179.23(18)
C19 C14 C21 C22 -59.3(3)
C20 N1 C15 C14 -1.4(2)
C20 N1 C15 C16 177.07(18)
C20 C21 C22 C7 97.53(16)
C20 C21 C22 C23 -137.53(14)
C21 N2 C24 C23 26.59(18)
C21 N2 C24 C25 149.07(14)
C21 C14 C15 N1 0.09(19)
C21 C14 C15 C16 -178.45(17)
C21 C14 C19 C18 179.04(19)
C21 C22 C23 C8 161.72(13)
C21 C22 C23 C24 34.49(16)
C22 C23 C24 N2 -37.92(17)
C22 C23 C24 C25 -158.30(14)
C23 C8 C9 C10 -178.91(16)
C23 C8 C13 C12 178.92(17)
C23 C24 C25 O1 -89.03(19)
C23 C24 C25 O2 90.4(2)
C24 N2 C21 C14 -133.17(15)
C24 N2 C21 C20 114.10(16)
C24 N2 C21 C22 -4.01(18)
C26 O1 C25 O2 -0.6(3)
C26 O1 C25 C24 178.78(16)
